data_2204800
loop_
_publ_author_name
'Chantson, Janine T'
'Liles, David C'

_publ_section_title
;
 Ethyl 4<i>H</i>-thieno[3,2-<i>b</i>]pyrrole-5-carboxylate
;
_journal_issue 12
_journal_name_full 'Acta Crystallographica Section E'
_journal_page_first o2493
_journal_page_last o2494
_journal_paper_doi 10.1107/S1600536804030569
_journal_volume 60
_journal_year 2004
_chemical_formula_iupac 'C9 H9 N O2 S'
_chemical_formula_moiety 'C9 H9 N O2 S'
_chemical_formula_sum 'C9 H9 N O2 S'
_chemical_formula_weight 195.23
_chemical_melting_point 403
_chemical_name_systematic 'Ethyl 4H-thieno[3,2-b]pyrrole-5-carboxylate'
_space_group_IT_number 14
_symmetry_cell_setting monoclinic
_symmetry_space_group_name_Hall '-P 2yn'
_symmetry_space_group_name_H-M 'P 1 21/n 1'
_atom_sites_solution_hydrogens difmap
_atom_sites_solution_primary direct
_atom_sites_solution_secondary difmap
_audit_creation_method SHELXL-97
_cell_angle_alpha 90.00
_cell_angle_beta 98.1690(10)
_cell_angle_gamma 90.00
_cell_formula_units_Z 4
_cell_length_a 5.9572(4)
_cell_length_b 12.9894(9)
_cell_length_c 12.1234(9)
_cell_measurement_reflns_used 3284
_cell_measurement_temperature 293(2)
_cell_measurement_theta_max 26.43
_cell_measurement_theta_min 3.14
_cell_volume 928.60(11)
_computing_cell_refinement 'SAINT (Bruker, 2001)'
_computing_data_collection 'SMART (Bruker, 2001)'
_computing_data_reduction SAINT
_computing_molecular_graphics
;
ORTEP-3 for Windows (Farrugia, 1997) and POV-Ray (The POV-Ray Team, 2004)
;
_computing_publication_material SHELXTL
_computing_structure_refinement SHELXTL
_computing_structure_solution 'SHELXTL (Bruker, 2001)'
_diffrn_ambient_temperature 293(2)
_diffrn_detector_area_resol_mean 8.3
_diffrn_measured_fraction_theta_full 0.995
_diffrn_measured_fraction_theta_max 0.911
_diffrn_measurement_device_type 'Bruker P4'
_diffrn_measurement_method 'SMART 1000 CCD'
_diffrn_radiation_monochromator graphite
_diffrn_radiation_type MoK\a
_diffrn_radiation_wavelength 0.71073
_diffrn_reflns_av_R_equivalents 0.0278
_diffrn_reflns_av_sigmaI/netI 0.0263
_diffrn_reflns_limit_h_max 7
_diffrn_reflns_limit_h_min -3
_diffrn_reflns_limit_k_max 15
_diffrn_reflns_limit_k_min -14
_diffrn_reflns_limit_l_max 14
_diffrn_reflns_limit_l_min -13
_diffrn_reflns_number 4919
_diffrn_reflns_theta_full 25.00
_diffrn_reflns_theta_max 26.55
_diffrn_reflns_theta_min 3.14
_diffrn_standards_number 0
_exptl_absorpt_coefficient_mu 0.313
_exptl_absorpt_correction_T_max 0.954
_exptl_absorpt_correction_T_min 0.796
_exptl_absorpt_correction_type multi-scan
_exptl_absorpt_process_details '(SADABS; Bruker, 2001)'
_exptl_crystal_colour colourless
_exptl_crystal_density_diffrn 1.396
_exptl_crystal_density_method 'not measured'
_exptl_crystal_description 'rectangular prism'
_exptl_crystal_F_000 408
_exptl_crystal_size_max 0.41
_exptl_crystal_size_mid 0.26
_exptl_crystal_size_min 0.15
_refine_diff_density_max 0.191
_refine_diff_density_min -0.210
_refine_ls_extinction_coef 0.019(4)
_refine_ls_extinction_expression Fc^*^=kFc[1+0.001xFc^2^\l^3^/sin(2\q)]^-1/4^
_refine_ls_extinction_method SHELXTL
_refine_ls_goodness_of_fit_ref 1.077
_refine_ls_hydrogen_treatment refall
_refine_ls_matrix_type full
_refine_ls_number_parameters 149
_refine_ls_number_reflns 1762
_refine_ls_number_restraints 0
_refine_ls_restrained_S_all 1.077
_refine_ls_R_factor_all 0.0438
_refine_ls_R_factor_gt 0.0395
_refine_ls_shift/su_max 0.001
_refine_ls_shift/su_mean 0.000
_refine_ls_structure_factor_coef Fsqd
_refine_ls_weighting_details 'calc w = 1/[\s^2^(Fo^2^)+(0.0707P)^2^+0.0977P] where P = (Fo^2^+2Fc^2^)/3'
_refine_ls_weighting_scheme calc
_refine_ls_wR_factor_gt 0.1060
_refine_ls_wR_factor_ref 0.1133
_reflns_number_gt 1550
_reflns_number_total 1762
_reflns_threshold_expression I>2\s(I)
_cod_data_source_file sj6031.cif
_cod_data_source_block I
_cod_original_sg_symbol_H-M 'P 21/n'
_cod_database_code 2204800
_cod_database_fobs_code 2204800

loop_
_symmetry_equiv_pos_as_xyz
'x, y, z'
'-x+1/2, y+1/2, -z+1/2'
'-x, -y, -z'
'x-1/2, -y-1/2, z-1/2'

loop_
_atom_site_label
_atom_site_fract_x
_atom_site_fract_y
_atom_site_fract_z
_atom_site_U_iso_or_equiv
_atom_site_adp_type
_atom_site_calc_flag
_atom_site_occupancy
_atom_site_type_symbol
S1 1.09603(8) 0.14403(3) 1.07193(4) 0.0712(2) Uani d 1 S
N1 0.6990(2) 0.36875(10) 1.00407(11) 0.0533(3) Uani d 1 N
O1 0.61171(19) 0.54212(10) 0.86811(9) 0.0646(3) Uani d 1 O
O2 0.91895(18) 0.50804(8) 0.78807(8) 0.0560(3) Uani d 1 O
C1 0.8834(3) 0.13721(14) 1.15539(17) 0.0687(5) Uani d 1 C
C2 0.7299(3) 0.21407(14) 1.13872(14) 0.0618(4) Uani d 1 C
C3 0.7856(2) 0.28161(12) 1.05533(12) 0.0509(4) Uani d 1 C
C4 0.9784(3) 0.25480(12) 1.00988(12) 0.0517(4) Uani d 1 C
C5 1.0118(3) 0.32857(13) 0.92867(12) 0.0533(4) Uani d 1 C
C6 0.8361(2) 0.39795(12) 0.92756(11) 0.0490(3) Uani d 1 C
C7 0.7770(2) 0.48944(12) 0.86040(11) 0.0500(4) Uani d 1 C
C8 0.8671(3) 0.59776(13) 0.71677(14) 0.0592(4) Uani d 1 C
C9 1.0504(4) 0.60587(18) 0.64533(18) 0.0761(5) Uani d 1 C
H1 0.888(3) 0.0777(17) 1.2077(16) 0.070(3) Uiso d 1 H
H2 0.602(3) 0.2214(15) 1.1756(16) 0.070(3) Uiso d 1 H
H3 0.589(3) 0.4030(16) 1.0233(16) 0.070(3) Uiso d 1 H
H5 1.122(3) 0.3317(16) 0.8839(16) 0.070(3) Uiso d 1 H
H81 0.714(3) 0.5875(15) 0.6748(16) 0.066(4) Uiso d 1 H
H82 0.865(3) 0.6606(15) 0.7625(16) 0.066(4) Uiso d 1 H
H91 1.201(4) 0.6121(19) 0.695(2) 0.101(4) Uiso d 1 H
H92 1.027(4) 0.662(2) 0.603(2) 0.101(4) Uiso d 1 H
H93 1.049(4) 0.550(2) 0.597(2) 0.101(4) Uiso d 1 H

loop_
_atom_site_aniso_label
_atom_site_aniso_U_11
_atom_site_aniso_U_22
_atom_site_aniso_U_33
_atom_site_aniso_U_12
_atom_site_aniso_U_13
_atom_site_aniso_U_23
S1 0.0762(4) 0.0580(3) 0.0796(4) 0.01376(19) 0.0121(2) 0.0122(2)
N1 0.0526(7) 0.0562(7) 0.0522(7) 0.0060(6) 0.0112(5) 0.0032(5)
O1 0.0642(7) 0.0685(7) 0.0628(7) 0.0156(5) 0.0150(5) 0.0085(5)
O2 0.0641(6) 0.0542(6) 0.0513(6) 0.0070(5) 0.0136(5) 0.0080(4)
C1 0.0749(11) 0.0616(11) 0.0671(11) -0.0078(8) 0.0017(8) 0.0144(8)
C2 0.0598(9) 0.0685(10) 0.0570(9) -0.0091(7) 0.0083(7) 0.0083(7)
C3 0.0532(7) 0.0527(8) 0.0460(7) -0.0032(6) 0.0041(6) -0.0006(6)
C4 0.0559(8) 0.0489(8) 0.0499(8) 0.0029(6) 0.0061(6) -0.0020(6)
C5 0.0561(8) 0.0563(9) 0.0489(8) 0.0026(7) 0.0121(6) -0.0019(6)
C6 0.0534(7) 0.0510(8) 0.0429(7) -0.0005(6) 0.0075(6) -0.0017(6)
C7 0.0538(8) 0.0519(8) 0.0435(7) 0.0000(6) 0.0042(6) -0.0024(6)
C8 0.0674(10) 0.0546(9) 0.0548(9) 0.0025(7) 0.0060(7) 0.0088(7)
C9 0.0965(14) 0.0723(13) 0.0635(11) 0.0068(11) 0.0255(10) 0.0159(9)

loop_
_atom_type_symbol
_atom_type_description
_atom_type_scat_dispersion_real
_atom_type_scat_dispersion_imag
_atom_type_scat_source
C C 0.0033 0.0016 'International Tables Vol C Tables 4.2.6.8 and 6.1.1.4'
H H 0.0000 0.0000 'International Tables Vol C Tables 4.2.6.8 and 6.1.1.4'
N N 0.0061 0.0033 'International Tables Vol C Tables 4.2.6.8 and 6.1.1.4'
O O 0.0106 0.0060 'International Tables Vol C Tables 4.2.6.8 and 6.1.1.4'
S S 0.1246 0.1234 'International Tables Vol C Tables 4.2.6.8 and 6.1.1.4'

loop_
_geom_angle_atom_site_label_1
_geom_angle_atom_site_label_2
_geom_angle_atom_site_label_3
_geom_angle
_geom_angle_publ_flag
C4 S1 C1 90.68(8) y
C3 N1 C6 108.40(13) y
C3 N1 H3 124.5(14) n
C6 N1 H3 126.6(14) n
C7 O2 C8 115.92(12) n
C2 C1 S1 114.26(14) y
C2 C1 H1 128.8(11) n
S1 C1 H1 116.9(11) n
C1 C2 C3 110.08(16) y
C1 C2 H2 125.6(12) n
C3 C2 H2 124.3(12) n
N1 C3 C4 108.04(13) y
N1 C3 C2 137.12(15) y
C4 C3 C2 114.84(14) y
C3 C4 C5 108.33(13) y
C3 C4 S1 110.13(12) y
C5 C4 S1 141.54(13) y
C6 C5 C4 105.58(14) y
C6 C5 H5 125.2(13) n
C4 C5 H5 129.2(13) n
N1 C6 C5 109.65(14) y
N1 C6 C7 118.90(13) n
C5 C6 C7 131.43(14) n
O1 C7 O2 123.34(14) n
O1 C7 C6 123.50(14) n
O2 C7 C6 113.14(13) n
O2 C8 C9 106.86(14) n
O2 C8 H81 107.4(11) n
C9 C8 H81 114.1(11) n
O2 C8 H82 110.3(11) n
C9 C8 H82 109.6(12) n
H81 C8 H82 108.5(16) n
C8 C9 H91 108.8(15) n
C8 C9 H92 109.0(19) n
H91 C9 H92 109(2) n
C8 C9 H93 111.7(16) n
H91 C9 H93 111(2) n
H92 C9 H93 107(2) n

loop_
_geom_bond_atom_site_label_1
_geom_bond_atom_site_label_2
_geom_bond_distance
_geom_bond_publ_flag
S1 C4 1.7256(16) y
S1 C1 1.732(2) y
N1 C3 1.357(2) y
N1 C6 1.374(2) y
N1 H3 0.85(2) n
O1 C7 1.2136(19) n
O2 C7 1.3241(19) n
O2 C8 1.4577(19) n
C1 C2 1.350(3) y
C1 H1 1.00(2) n
C2 C3 1.413(2) y
C2 H2 0.94(2) n
C3 C4 1.387(2) y
C4 C5 1.408(2) y
C5 C6 1.380(2) y
C5 H5 0.91(2) n
C6 C7 1.455(2) n
C8 C9 1.491(3) n
C8 H81 0.985(19) n
C8 H82 0.99(2) n
C9 H91 1.01(3) n
C9 H92 0.89(3) n
C9 H93 0.94(3) n

loop_
_geom_torsion_atom_site_label_1
_geom_torsion_atom_site_label_2
_geom_torsion_atom_site_label_3
_geom_torsion_atom_site_label_4
_geom_torsion
_geom_torsion_publ_flag
C4 S1 C1 C2 -0.12(15) n
S1 C1 C2 C3 -0.1(2) n
C6 N1 C3 C4 -0.62(17) n
C6 N1 C3 C2 -179.92(17) n
C1 C2 C3 N1 179.62(17) n
C1 C2 C3 C4 0.4(2) n
N1 C3 C4 C5 0.49(17) n
C2 C3 C4 C5 179.96(13) n
N1 C3 C4 S1 -179.92(10) n
C2 C3 C4 S1 -0.45(17) n
C1 S1 C4 C3 0.31(12) n
C1 S1 C4 C5 179.7(2) n
C3 C4 C5 C6 -0.17(17) n
S1 C4 C5 C6 -179.55(15) n
C3 N1 C6 C5 0.52(17) n
C3 N1 C6 C7 179.32(12) n
C4 C5 C6 N1 -0.21(17) n
C4 C5 C6 C7 -178.81(15) n
C8 O2 C7 O1 0.5(2) n
C8 O2 C7 C6 179.00(12) n
N1 C6 C7 O1 0.0(2) n
C5 C6 C7 O1 178.50(16) n
N1 C6 C7 O2 -178.46(12) n
C5 C6 C7 O2 0.0(2) n
C7 O2 C8 C9 178.27(15) n

loop_
_cod_related_entry_id
_cod_related_entry_database
_cod_related_entry_code
1 ChemSpider 257796
